data_7220489
loop_
_publ_author_name
'Mair, F. S.'
'Alnajrani, Mohammed Nasser'

_publ_section_title
;
 The behaviour of \b-triketimine cobalt complexes in the polymerization of
 isoprene
;
_journal_name_full 'RSC Adv.'
_journal_paper_doi 10.1039/C5RA06792H
_journal_year 2015
_chemical_formula_moiety 'C56 H62 Br1.93 Co2 N6, 2(C32 H12 B F24), C2 H4 Cl2'
_chemical_formula_sum 'C122 H90 B2 Br1.93 Cl2 Co2 F48 N6'
_chemical_formula_weight 2916.65
_space_group_crystal_system triclinic
_space_group_IT_number 2
_space_group_name_Hall '-P 1'
_space_group_name_H-M_alt 'P -1'
_symmetry_space_group_name_Hall '-P 1'
_symmetry_space_group_name_H-M 'P -1'
_atom_sites_solution_hydrogens geom
_atom_sites_solution_primary iterative
_audit_creation_date 2014-11-14
_audit_creation_method
;
Olex2 1.2
(compiled 2014.08.28 svn.r2986 for OlexSys, GUI svn.r4874)
;
_audit_update_record
;
2015-03-22 deposited with the CCDC.
2015-05-15 downloaded from the CCDC.
;
_cell_angle_alpha 75.314(4)
_cell_angle_beta 83.402(4)
_cell_angle_gamma 71.836(4)
_cell_formula_units_Z 1
_cell_length_a 12.8325(6)
_cell_length_b 15.0886(7)
_cell_length_c 17.1355(7)
_cell_measurement_reflns_used 7959
_cell_measurement_temperature 150.03(16)
_cell_measurement_theta_max 28.3680
_cell_measurement_theta_min 3.2930
_cell_volume 3047.2(3)
_computing_cell_refinement
;
CrysAlisPro, Agilent Technologies,
Version 1.171.37.34 (release 22-05-2014 CrysAlis171 .NET)
(compiled May 22 2014,16:03:01)
;
_computing_data_collection
;
CrysAlisPro, Agilent Technologies,
Version 1.171.37.34 (release 22-05-2014 CrysAlis171 .NET)
(compiled May 22 2014,16:03:01)
;
_computing_data_reduction
;
CrysAlisPro, Agilent Technologies,
Version 1.171.37.34 (release 22-05-2014 CrysAlis171 .NET)
(compiled May 22 2014,16:03:01)
;
_computing_molecular_graphics 'Olex2 (Dolomanov et al., 2009)'
_computing_publication_material 'Olex2 (Dolomanov et al., 2009)'
_computing_structure_refinement 'ShelXL (Sheldrick, 2008)'
_computing_structure_solution
;
Superflip (Palatinus & Chapuis, 2007;Palatinus & van der Lee, 2008;
Palatinus et al., 2012)
;
_diffrn_ambient_environment N~2~
_diffrn_ambient_temperature 150.03(16)
_diffrn_detector 'CCD plate'
_diffrn_detector_area_resol_mean 8.0714
_diffrn_detector_type Eos
_diffrn_measured_fraction_theta_full 0.986
_diffrn_measured_fraction_theta_max 0.986
_diffrn_measurement_details
;
  1 omega  -77.00   45.00   1.0000   44.0000
omega____ theta____ kappa____ phi______ frames
    -      -20.7110   19.0000  -90.0000 122

  2 omega   19.00   66.00   1.0000   44.0000
omega____ theta____ kappa____ phi______ frames
    -       21.3360  -99.0000 -150.0000 47

  3 omega  -12.00   94.00   1.0000   44.0000
omega____ theta____ kappa____ phi______ frames
    -       21.3360   77.0000   90.0000 106

  4 omega   34.00  103.00   1.0000   44.0000
omega____ theta____ kappa____ phi______ frames
    -       21.3360 -178.0000   60.0000 69
;
_diffrn_measurement_device 'four-circle diffractometer'
_diffrn_measurement_device_type 'SuperNova, Single source at offset, Eos'
_diffrn_measurement_method '\w scans'
_diffrn_orient_matrix_UB_11 0.0242923000
_diffrn_orient_matrix_UB_12 -0.0427642000
_diffrn_orient_matrix_UB_13 -0.0136912000
_diffrn_orient_matrix_UB_21 -0.0525704000
_diffrn_orient_matrix_UB_22 -0.0000867000
_diffrn_orient_matrix_UB_23 -0.0089575000
_diffrn_orient_matrix_UB_31 0.0059533000
_diffrn_orient_matrix_UB_32 0.0275038000
_diffrn_orient_matrix_UB_33 -0.0395756000
_diffrn_radiation_monochromator mirror
_diffrn_radiation_probe x-ray
_diffrn_radiation_type MoK\a
_diffrn_radiation_wavelength 0.71073
_diffrn_reflns_av_R_equivalents 0.0250
_diffrn_reflns_av_unetI/netI 0.0464
_diffrn_reflns_laue_measured_fraction_full 0.986
_diffrn_reflns_laue_measured_fraction_max 0.986
_diffrn_reflns_limit_h_max 16
_diffrn_reflns_limit_h_min -10
_diffrn_reflns_limit_k_max 18
_diffrn_reflns_limit_k_min -14
_diffrn_reflns_limit_l_max 21
_diffrn_reflns_limit_l_min -21
_diffrn_reflns_number 18523
_diffrn_reflns_point_group_measured_fraction_full 0.986
_diffrn_reflns_point_group_measured_fraction_max 0.986
_diffrn_reflns_theta_full 26.000
_diffrn_reflns_theta_max 26.373
_diffrn_reflns_theta_min 3.137
_diffrn_source 'SuperNova (Mo) X-ray Source'
_exptl_absorpt_coefficient_mu 1.075
_exptl_absorpt_correction_T_max 1.00000
_exptl_absorpt_correction_T_min 0.61577
_exptl_absorpt_correction_type multi-scan
_exptl_absorpt_process_details
;
CrysAlisPro, Agilent Technologies,
Version 1.171.37.34 (release 22-05-2014 CrysAlis171 .NET)
(compiled May 22 2014,16:03:01)
Empirical absorption correction using spherical harmonics,
 implemented in SCALE3 ABSPACK scaling algorithm.
;
_exptl_crystal_colour brown
_exptl_crystal_colour_primary brown
_exptl_crystal_density_diffrn 1.589
_exptl_crystal_F_000 1462
_exptl_crystal_size_max 0.1
_exptl_crystal_size_mid 0.1
_exptl_crystal_size_min 0.05
_refine_diff_density_max 1.286
_refine_diff_density_min -1.225
_refine_diff_density_rms 0.088
_refine_ls_extinction_method none
_refine_ls_goodness_of_fit_ref 1.008
_refine_ls_hydrogen_treatment constr
_refine_ls_matrix_type full
_refine_ls_number_parameters 985
_refine_ls_number_reflns 12273
_refine_ls_number_restraints 371
_refine_ls_restrained_S_all 1.048
_refine_ls_R_factor_all 0.0868
_refine_ls_R_factor_gt 0.0691
_refine_ls_shift/su_max 0.001
_refine_ls_shift/su_mean 0.000
_refine_ls_structure_factor_coef Fsqd
_refine_ls_weighting_details 'w=1/[\s^2^(Fo^2^)+(0.0960P)^2^+6.6540P] where P=(Fo^2^+2Fc^2^)/3'
_refine_ls_weighting_scheme calc
_refine_ls_wR_factor_gt 0.1811
_refine_ls_wR_factor_ref 0.1967
_reflns_Friedel_coverage 0.000
_reflns_number_gt 9596
_reflns_number_total 12273
_reflns_threshold_expression 'I > 2\s(I)'
_cod_data_source_file c5ra06792h2.cif
_cod_data_source_block afm16
_cod_original_cell_volume 3047.2(2)
_cod_database_code 7220489
_shelxl_version_number 2014/6
_chemical_oxdiff_formula C100H100N6Co2Br2B2F48
_shelx_space_group_comment
;
The symmetry employed for this shelxl refinement is uniquely defined
by the following loop, which should always be used as a source of
symmetry information in preference to the above space-group names.
They are only intended as comments.
;
_reflns_odcompleteness_completeness 98.56
_reflns_odcompleteness_iscentric 1
_reflns_odcompleteness_theta 26.32
_olex2_refinement_description
;
1. Fixed Uiso
 At 1.2 times of:
  All C(H) groups, All C(H,H) groups
 At 1.5 times of:
  All C(H,H,H) groups
2. Restrained distances
 C13-C12
 1.5 with sigma of 0.02
 C13A-C12A
 1.5 with sigma of 0.02
 C19-C20
 1.4 with sigma of 0.02
 Cl1-C1S
 1.7 with sigma of 0.02
 F48A-C59 \\sim C59-F34A \\sim F34A-C59 \\sim C59-F24A \\sim F24A-C59 \\sim
C59-F48A
 with sigma of 0.02
 F48A-F24A \\sim F24A-F34A \\sim F24A-F34A \\sim F34A-F48A \\sim F34A-F48A
\\sim F48A-F24A
 with sigma of 0.02
 F30A-C43 \\sim C43-F40A
 with sigma of 0.02
 F40A-C43 \\sim C43-F12A
 with sigma of 0.02
 F12A-C43 \\sim C43-F30A
 with sigma of 0.02
 C12A-C13A \\sim C13-C12
 with sigma of 0.02
 C20-C19 \\sim C20A-C19A
 with sigma of 0.02
 F27-C34 \\sim C34-F9 \\sim F9-C34 \\sim C34-F15 \\sim F15-C34 \\sim C34-F27
\\sim F27A-C34 \\sim C34-F15A
 \\sim F15A-C34 \\sim C34-F9A \\sim F9A-C34 \\sim C34-F27A
 with sigma of 0.02
3. Rigid bond restraints
 Cl1, C1S
 with sigma for 1-2 distances of 0.01 and sigma for 1-3 distances of 0.01
4. Uiso/Uaniso restraints and constraints
Br1C \\sim Br1B \\sim Br1A: within 1.7A with sigma of 0.04 and sigma for
terminal atoms of 0.08
C13 \\sim C13A: within 1.7A with sigma of 0.04 and sigma for terminal atoms of
0.08
C20 \\sim C20A: within 1.7A with sigma of 0.04 and sigma for terminal atoms of
0.08
Uanis(Cl1) \\sim Ueq, Uanis(C1S) \\sim Ueq, : with sigma of 0.01 and sigma for
terminal atoms of 0.02
Uanis(C13) = Uanis(C13A)
Uanis(C20) = Uanis(C20A)
Uanis(F9) = Uanis(F15A) = Uanis(F15) = Uanis(F27A) = Uanis(F27) = Uanis(F9A)
5. Rigid body (RIGU) restrains
 Br1C, Br1A, Br1B
 with sigma for 1-2 distances of 0.004 and sigma for 1-3 distances of 0.004
 F24, F34, F48, C59, F48A, F24A, F34A
 with sigma for 1-2 distances of 0.004 and sigma for 1-3 distances of 0.004
 F12, F30, F40, C43, F40A, F12A, F30A
 with sigma for 1-2 distances of 0.004 and sigma for 1-3 distances of 0.004
 C7, C8, C9, C10, C11, C12, C7A, C8A, C9A, C10A, C11A, C12A, C13A, C13
 with sigma for 1-2 distances of 0.004 and sigma for 1-3 distances of 0.004
 N1A, C20, C18, C19, C14, C16, C17, C14A, C16A, C17A, C18A, C19A, C20A, N1B,
 C15, C15A
 with sigma for 1-2 distances of 0.004 and sigma for 1-3 distances of 0.004
 F9, F15, F27, C34, F9A, F27A, F15A
 with sigma for 1-2 distances of 0.004 and sigma for 1-3 distances of 0.004
 C1S, Cl1
 with sigma for 1-2 distances of 0.004 and sigma for 1-3 distances of 0.004
6. Others
 1*[Sof(Br1A)]+1*[Sof(Br1B)]+1*[Sof(Br1C)]=1 with esd of 0.01
 Sof(N1A)=Sof(C14A)=Sof(C15A)=Sof(H15A)=Sof(C16A)=Sof(H16A)=Sof(C17A)=
 Sof(H17A)=Sof(C18A)=Sof(H18A)=Sof(C19A)=Sof(C20A)=Sof(H20D)=Sof(H20E)=
 Sof(H20F)=1-FVAR(1)
 Sof(N1B)=Sof(C18)=Sof(H18)=Sof(C19)=Sof(C14)=Sof(C15)=Sof(H15)=Sof(C16)=
 Sof(H16)=Sof(C17)=Sof(H17)=Sof(C20)=Sof(H20A)=Sof(H20B)=Sof(H20C)=FVAR(1)
 Sof(C7A)=Sof(C8A)=Sof(H8A)=Sof(C9A)=Sof(H9A)=Sof(C10A)=Sof(H10A)=Sof(C11A)=
 Sof(H11A)=Sof(C12A)=Sof(C13A)=Sof(H13D)=Sof(H13E)=Sof(H13F)=1-FVAR(5)
 Sof(C7)=Sof(C8)=Sof(H8)=Sof(C9)=Sof(H9)=Sof(C10)=Sof(H10)=Sof(C11)=Sof(H11)=
 Sof(C12)=Sof(C13)=Sof(H13A)=Sof(H13B)=Sof(H13C)=FVAR(5)
 Sof(F24A)=Sof(F34A)=Sof(F48A)=1-FVAR(6)
 Sof(F24)=Sof(F34)=Sof(F48)=FVAR(6)
 Sof(F12A)=Sof(F30A)=Sof(F40A)=1-FVAR(7)
 Sof(F12)=Sof(F30)=Sof(F40)=FVAR(7)
 Sof(F9A)=Sof(F15A)=Sof(F27A)=1-FVAR(8)
 Sof(F9)=Sof(F15)=Sof(F27)=FVAR(8)
7.a Ternary CH refined with riding coordinates:
 C3(H3)
7.b Secondary CH2 refined with riding coordinates:
 C1S(H1SA,H1SB)
7.c Me refined with riding coordinates:
 C13(H13A,H13B,H13C), C20(H20A,H20B,H20C), C13A(H13D,H13E,H13F), C20A(H20D,
 H20E,H20F)
7.d Aromatic/amide H refined with riding coordinates:
 C22(H22), C23(H23), C24(H24), C25(H25), C8(H8), C9(H9), C10(H10), C11(H11),
 C18(H18), C15(H15), C16(H16), C17(H17), C8A(H8A), C9A(H9A), C10A(H10A),
 C11A(H11A), C15A(H15A), C16A(H16A), C17A(H17A), C18A(H18A), C29(H29), C31(H31),
  C33(H33), C37(H37), C39(H39), C41(H41), C45(H45), C47(H47), C49(H49),
 C53(H53), C55(H55), C57(H57)
7.e Fitted hexagon refined as free rotating group:
 C7(C8,C9,C10,C11,C12), C18(C19,C14,C15,C16,C17), C7A(C8A,C9A,C10A,C11A,C12A),
 C14A(C15A,C16A,C17A,C18A,C19A)
7.f Idealised Me refined as rotating group:
 C1(H1A,H1B,H1C), C2A(H2AA,H2AB,H2AC), C6(H6A,H6B,H6C), C27(H27A,H27B,H27C)
;
_olex2_submission_special_instructions 'No special instructions were received'

loop_
_space_group_symop_operation_xyz
'x, y, z'
'-x, -y, -z'

loop_
_atom_site_label
_atom_site_type_symbol
_atom_site_fract_x
_atom_site_fract_y
_atom_site_fract_z
_atom_site_U_iso_or_equiv
_atom_site_adp_type
_atom_site_occupancy
_atom_site_site_symmetry_order
_atom_site_calc_flag
_atom_site_refinement_flags_posn
_atom_site_refinement_flags_adp
_atom_site_refinement_flags_occupancy
_atom_site_disorder_assembly
_atom_site_disorder_group
Co1 Co 0.55623(5) 0.02515(4) 0.57925(3) 0.03628(17) Uani 1 1 d . . . . .
N2 N 0.4742(4) 0.1050(3) 0.6618(2) 0.0531(11) Uani 1 1 d . . . . .
N3 N 0.6300(3) -0.0834(2) 0.67430(19) 0.0375(8) Uani 1 1 d . . . . .
C1 C 0.7999(6) 0.1230(5) 0.6708(4) 0.086(2) Uani 1 1 d . . . . .
H1A H 0.7687 0.1677 0.7044 0.129 Uiso 1 1 calc GR . . . .
H1B H 0.8282 0.1551 0.6211 0.129 Uiso 1 1 calc GR . . . .
H1C H 0.8584 0.0713 0.6981 0.129 Uiso 1 1 calc GR . . . .
C2 C 0.7130(5) 0.0840(3) 0.6532(3) 0.0579(15) Uani 1 1 d . . . . .
C2A C 0.4813(7) 0.1540(5) 0.7879(4) 0.091(2) Uani 1 1 d . . . . .
H2AA H 0.4081 0.1946 0.7759 0.137 Uiso 1 1 calc GR . . . .
H2AB H 0.5268 0.1924 0.7921 0.137 Uiso 1 1 calc GR . . . .
H2AC H 0.4800 0.1081 0.8381 0.137 Uiso 1 1 calc GR . . . .
C3 C 0.6475(5) 0.0434(3) 0.7265(2) 0.0521(14) Uani 1 1 d . . . . .
H3 H 0.6760 0.0490 0.7752 0.062 Uiso 1 1 calc R . . . .
C4 C 0.5267(5) 0.1027(3) 0.7219(3) 0.0598(15) Uani 1 1 d . . . . .
C5 C 0.6623(4) -0.0619(3) 0.7329(2) 0.0407(10) Uani 1 1 d . . . . .
C6 C 0.7167(5) -0.1307(3) 0.8059(3) 0.0541(13) Uani 1 1 d . . . . .
H6A H 0.6714 -0.1193 0.8531 0.081 Uiso 1 1 calc GR . . . .
H6B H 0.7867 -0.1221 0.8102 0.081 Uiso 1 1 calc GR . . . .
H6C H 0.7269 -0.1951 0.8016 0.081 Uiso 1 1 calc GR . . . .
C21 C 0.6423(4) -0.1818(3) 0.6750(2) 0.0404(10) Uani 1 1 d . . . . .
C22 C 0.5595(5) -0.2207(3) 0.7096(3) 0.0528(12) Uani 1 1 d . . . . .
H22 H 0.4983 -0.1854 0.7348 0.063 Uiso 1 1 calc R . . . .
C23 C 0.5695(5) -0.3147(4) 0.7061(3) 0.0600(14) Uani 1 1 d . . . . .
H23 H 0.5140 -0.3421 0.7282 0.072 Uiso 1 1 calc R . . . .
C24 C 0.6614(6) -0.3661(4) 0.6700(3) 0.0642(16) Uani 1 1 d . . . . .
H24 H 0.6686 -0.4291 0.6689 0.077 Uiso 1 1 calc R . . . .
C25 C 0.7415(5) -0.3263(4) 0.6361(3) 0.0638(14) Uani 1 1 d . . . . .
H25 H 0.8029 -0.3625 0.6118 0.077 Uiso 1 1 calc R . . . .
C26 C 0.7346(4) -0.2323(4) 0.6368(3) 0.0533(12) Uani 1 1 d . . . . .
C27 C 0.8270(6) -0.1859(6) 0.5979(6) 0.107(3) Uani 1 1 d . . . . .
H27A H 0.8584 -0.1703 0.6389 0.161 Uiso 1 1 calc GR . . . .
H27B H 0.7964 -0.1286 0.5579 0.161 Uiso 1 1 calc GR . . . .
H27C H 0.8829 -0.2303 0.5729 0.161 Uiso 1 1 calc GR . . . .
Br1A Br 0.38666(18) -0.0147(3) 0.5576(2) 0.0486(6) Uani 0.656(11) 1 d . . P A 1
N1B N 0.7140(19) 0.0643(19) 0.5821(15) 0.023(4) Uani 0.237(11) 1 d . . P A 1
C7 C 0.3716(14) 0.1607(10) 0.6475(10) 0.058(4) Uani 0.51(4) 1 d . . P B 1
C8 C 0.3448(15) 0.2483(10) 0.5915(10) 0.054(4) Uani 0.51(4) 1 d G . P B 1
H8 H 0.3995 0.2691 0.5588 0.065 Uiso 0.51(4) 1 calc R . P B 1
C9 C 0.2360(16) 0.3047(10) 0.5846(9) 0.070(4) Uani 0.51(4) 1 d G . P B 1
H9 H 0.2180 0.3633 0.5471 0.084 Uiso 0.51(4) 1 calc R . P B 1
C10 C 0.1542(15) 0.2736(13) 0.6335(9) 0.075(5) Uani 0.51(4) 1 d G . P B 1
H10 H 0.0814 0.3114 0.6288 0.090 Uiso 0.51(4) 1 calc R . P B 1
C11 C 0.1811(15) 0.1861(14) 0.6894(9) 0.077(5) Uani 0.51(4) 1 d G . P B 1
H11 H 0.1263 0.1653 0.7222 0.092 Uiso 0.51(4) 1 calc R . P B 1
C12 C 0.2898(16) 0.1296(12) 0.6964(9) 0.078(5) Uani 0.51(4) 1 d DG . P B 1
C13 C 0.299(3) 0.0286(18) 0.753(2) 0.094(4) Uani 0.51(4) 1 d D . P B 1
H13A H 0.3742 -0.0089 0.7567 0.141 Uiso 0.51(4) 1 calc R . P B 1
H13B H 0.2683 0.0358 0.8056 0.141 Uiso 0.51(4) 1 calc R . P B 1
H13C H 0.2585 -0.0030 0.7310 0.141 Uiso 0.51(4) 1 calc R . P B 1
C18 C 0.8024(16) 0.2184(8) 0.3981(8) 0.038(5) Uani 0.237(11) 1 d . . P A 1
H18 H 0.7867 0.2835 0.3740 0.046 Uiso 0.237(11) 1 calc R . P A 1
C19 C 0.7536(16) 0.1883(9) 0.4727(8) 0.041(4) Uani 0.237(11) 1 d DG . P A 1
C14 C 0.7771(13) 0.0911(10) 0.5089(7) 0.033(4) Uani 0.237(11) 1 d G . P A 1
C15 C 0.8494(13) 0.0240(9) 0.4704(9) 0.047(5) Uani 0.237(11) 1 d G . P A 1
H15 H 0.8652 -0.0410 0.4945 0.056 Uiso 0.237(11) 1 calc R . P A 1
C16 C 0.8982(13) 0.0542(10) 0.3958(9) 0.055(6) Uani 0.237(11) 1 d G . P A 1
H16 H 0.9466 0.0093 0.3700 0.066 Uiso 0.237(11) 1 calc R . P A 1
C17 C 0.8747(13) 0.1514(11) 0.3597(7) 0.041(5) Uani 0.237(11) 1 d G . P A 1
H17 H 0.9074 0.1715 0.3097 0.050 Uiso 0.237(11) 1 calc R . P A 1
C20 C 0.6371(19) 0.2458(18) 0.4834(16) 0.0597(19) Uani 0.237(11) 1 d D . P A 1
H20A H 0.6088 0.2211 0.5360 0.089 Uiso 0.237(11) 1 calc R . P A 1
H20B H 0.6336 0.3115 0.4781 0.089 Uiso 0.237(11) 1 calc R . P A 1
H20C H 0.5940 0.2417 0.4429 0.089 Uiso 0.237(11) 1 calc R . P A 1
Br1C Br 0.6154(5) -0.0918(5) 0.4948(4) 0.045(3) Uani 0.064(2) 1 d . . P A 2
Br1B Br 0.4187(11) -0.0519(10) 0.5694(3) 0.071(2) Uani 0.245(11) 1 d . . P A 2
N1A N 0.6788(8) 0.0898(7) 0.5857(6) 0.048(2) Uani 0.763(11) 1 d . . P A 2
C7A C 0.3506(11) 0.1542(11) 0.6627(11) 0.048(4) Uani 0.49(4) 1 d . . P B 2
C8A C 0.3174(13) 0.2460(11) 0.6135(12) 0.069(4) Uani 0.49(4) 1 d G . P B 2
H8A H 0.3693 0.2766 0.5889 0.083 Uiso 0.49(4) 1 calc R . P B 2
C9A C 0.2064(14) 0.2920(11) 0.6011(11) 0.076(5) Uani 0.49(4) 1 d G . P B 2
H9A H 0.1842 0.3534 0.5682 0.091 Uiso 0.49(4) 1 calc R . P B 2
C10A C 0.1287(11) 0.2462(15) 0.6380(10) 0.082(5) Uani 0.49(4) 1 d G . P B 2
H10A H 0.0545 0.2770 0.6297 0.098 Uiso 0.49(4) 1 calc R . P B 2
C11A C 0.1620(12) 0.1545(15) 0.6872(9) 0.071(4) Uani 0.49(4) 1 d G . P B 2
H11A H 0.1100 0.1239 0.7118 0.086 Uiso 0.49(4) 1 calc R . P B 2
C12A C 0.2729(12) 0.1085(12) 0.6996(9) 0.058(3) Uani 0.49(4) 1 d DG . P B 2
C13A C 0.310(3) 0.0021(18) 0.750(2) 0.094(4) Uani 0.49(4) 1 d D . P B 2
H13D H 0.3886 -0.0192 0.7532 0.141 Uiso 0.49(4) 1 calc R . P B 2
H13E H 0.2772 -0.0013 0.8036 0.141 Uiso 0.49(4) 1 calc R . P B 2
H13F H 0.2874 -0.0381 0.7245 0.141 Uiso 0.49(4) 1 calc R . P B 2
C14A C 0.7402(5) 0.1239(4) 0.5145(3) 0.051(2) Uani 0.763(11) 1 d . . P A 2
C15A C 0.8420(4) 0.0663(5) 0.4937(4) 0.079(3) Uani 0.763(11) 1 d G . P A 2
H15A H 0.8728 0.0066 0.5273 0.095 Uiso 0.763(11) 1 calc R . P A 2
C16A C 0.8977(4) 0.0977(6) 0.4228(5) 0.096(4) Uani 0.763(11) 1 d G . P A 2
H16A H 0.9658 0.0591 0.4089 0.115 Uiso 0.763(11) 1 calc R . P A 2
C17A C 0.8516(5) 0.1869(5) 0.3727(3) 0.071(3) Uani 0.763(11) 1 d G . P A 2
H17A H 0.8889 0.2080 0.3253 0.086 Uiso 0.763(11) 1 calc R . P A 2
C18A C 0.7498(5) 0.2446(4) 0.3935(3) 0.058(2) Uani 0.763(11) 1 d G . P A 2
H18A H 0.7190 0.3043 0.3600 0.070 Uiso 0.763(11) 1 calc R . P A 2
C19A C 0.6941(5) 0.2131(4) 0.4644(3) 0.0425(17) Uani 0.763(11) 1 d G . P A 2
C20A C 0.5745(7) 0.2732(5) 0.4846(4) 0.0597(19) Uani 0.763(11) 1 d . . P A 2
H20D H 0.5486 0.2412 0.5354 0.089 Uiso 0.763(11) 1 calc R . P A 2
H20E H 0.5748 0.3357 0.4877 0.089 Uiso 0.763(11) 1 calc R . P A 2
H20F H 0.5269 0.2792 0.4430 0.089 Uiso 0.763(11) 1 calc R . P A 2
F2 F 0.1218(3) 0.6870(2) 0.46480(17) 0.0672(9) Uani 1 1 d . . . . .
F3 F 0.4648(2) 0.85729(18) 0.02894(18) 0.0533(7) Uani 1 1 d . . . . .
F6 F 0.3588(2) 0.31539(19) 0.0750(2) 0.0610(8) Uani 1 1 d . . . . .
F7 F 0.3642(3) 0.9575(2) -0.06545(17) 0.0655(8) Uani 1 1 d . . . . .
F13 F -0.0293(3) 0.4612(3) 0.36170(17) 0.0744(10) Uani 1 1 d . . . . .
F17 F -0.3031(2) 0.7240(2) 0.0829(2) 0.0692(9) Uani 1 1 d . . . . .
F20 F -0.1893(3) 0.7772(2) -0.00254(16) 0.0614(8) Uani 1 1 d . . . . .
F22 F 0.4918(3) 0.3549(2) 0.1036(2) 0.0652(8) Uani 1 1 d . . . . .
F25 F 0.0035(3) 0.3823(2) 0.2724(2) 0.0776(10) Uani 1 1 d . . . . .
F32 F 0.3918(2) 1.00323(19) 0.03582(19) 0.0561(7) Uani 1 1 d . . . . .
F37 F 0.1278(3) 0.5453(3) 0.46514(16) 0.0717(10) Uani 1 1 d . . . . .
F42 F 0.4764(3) 0.3473(2) -0.01737(19) 0.0662(9) Uani 1 1 d . . . . .
F43 F -0.2502(3) 0.8415(2) 0.0953(2) 0.0772(10) Uani 1 1 d . . . . .
F49 F 0.2531(3) 0.5723(3) 0.52072(15) 0.0809(11) Uani 1 1 d . . . . .
F53 F -0.1604(3) 0.4551(3) 0.2994(2) 0.0980(15) Uani 1 1 d . . . . .
C28 C 0.2529(3) 0.6369(2) 0.23194(19) 0.0230(7) Uani 1 1 d . . . . .
C29 C 0.3674(3) 0.6135(2) 0.2310(2) 0.0252(7) Uani 1 1 d . . . . .
H29 H 0.4068 0.6138 0.1819 0.030 Uiso 1 1 calc R . . . .
C30 C 0.4242(3) 0.5899(3) 0.3015(2) 0.0299(8) Uani 1 1 d . . . . .
C31 C 0.3683(3) 0.5859(3) 0.3768(2) 0.0325(8) Uani 1 1 d . . . . .
H31 H 0.4062 0.5684 0.4240 0.039 Uiso 1 1 calc R . . . .
C32 C 0.2556(3) 0.6085(3) 0.3789(2) 0.0318(8) Uani 1 1 d . . . . .
C33 C 0.1993(3) 0.6353(2) 0.3079(2) 0.0265(7) Uani 1 1 d . . . . .
H33 H 0.1230 0.6528 0.3110 0.032 Uiso 1 1 calc R . . . .
C34 C 0.5457(4) 0.5642(3) 0.2984(2) 0.0418(9) Uani 1 1 d . . . . .
C35 C 0.1915(4) 0.6022(3) 0.4577(2) 0.0424(10) Uani 1 1 d . . . . .
C36 C 0.1780(3) 0.7878(2) 0.11964(18) 0.0232(7) Uani 1 1 d . . . . .
C37 C 0.2701(3) 0.8132(3) 0.0794(2) 0.0271(7) Uani 1 1 d . . . . .
H37 H 0.3310 0.7651 0.0673 0.032 Uiso 1 1 calc R . . . .
C38 C 0.2736(3) 0.9067(3) 0.0573(2) 0.0293(8) Uani 1 1 d . . . . .
C39 C 0.1837(3) 0.9810(3) 0.0722(2) 0.0308(8) Uani 1 1 d . . . . .
H39 H 0.1848 1.0444 0.0561 0.037 Uiso 1 1 calc R . . . .
C40 C 0.0924(3) 0.9575(3) 0.1121(2) 0.0289(7) Uani 1 1 d . . . . .
C41 C 0.0909(3) 0.8626(3) 0.13603(19) 0.0253(7) Uani 1 1 d . . . . .
H41 H 0.0291 0.8491 0.1641 0.030 Uiso 1 1 calc R . . . .
C42 C 0.3735(4) 0.9303(3) 0.0144(3) 0.0393(9) Uani 1 1 d . . . . .
C43 C -0.0053(3) 1.0361(3) 0.1303(3) 0.0389(9) Uani 1 1 d . . . . .
C44 C 0.0649(3) 0.6531(2) 0.16296(19) 0.0236(7) Uani 1 1 d . . . . .
C45 C 0.0495(3) 0.5712(3) 0.2178(2) 0.0266(7) Uani 1 1 d . . . . .
H45 H 0.1077 0.5296 0.2489 0.032 Uiso 1 1 calc R . . . .
C46 C -0.0496(3) 0.5502(3) 0.2273(2) 0.0319(8) Uani 1 1 d . . . . .
C47 C -0.1378(3) 0.6086(3) 0.1818(2) 0.0322(8) Uani 1 1 d . . . . .
H47 H -0.2046 0.5951 0.1887 0.039 Uiso 1 1 calc R . . . .
C48 C -0.1233(3) 0.6879(3) 0.1254(2) 0.0296(8) Uani 1 1 d . . . . .
C49 C -0.0242(3) 0.7097(3) 0.11669(19) 0.0270(7) Uani 1 1 d . . . . .
H49 H -0.0175 0.7639 0.0785 0.032 Uiso 1 1 calc R . . . .
C50 C -0.0602(4) 0.4629(4) 0.2894(3) 0.0480(11) Uani 1 1 d . . . . .
C51 C -0.2166(4) 0.7556(3) 0.0758(3) 0.0433(10) Uani 1 1 d . . . . .
C52 C 0.2459(3) 0.6186(3) 0.07751(19) 0.0240(7) Uani 1 1 d . . . . .
C53 C 0.3101(3) 0.5229(3) 0.0913(2) 0.0262(7) Uani 1 1 d . . . . .
H53 H 0.3254 0.4887 0.1442 0.031 Uiso 1 1 calc R . . . .
C54 C 0.3522(3) 0.4770(3) 0.0283(2) 0.0299(8) Uani 1 1 d . . . . .
C55 C 0.3306(3) 0.5253(3) -0.0509(2) 0.0384(9) Uani 1 1 d . . . . .
H55 H 0.3582 0.4947 -0.0929 0.046 Uiso 1 1 calc R . . . .
C56 C 0.2673(3) 0.6197(3) -0.0663(2) 0.0388(9) Uani 1 1 d . . . . .
C57 C 0.2256(3) 0.6645(3) -0.0034(2) 0.0308(8) Uani 1 1 d . . . . .
H57 H 0.1822 0.7280 -0.0155 0.037 Uiso 1 1 calc R . . . .
C58 C 0.4193(3) 0.3745(3) 0.0468(3) 0.0398(9) Uani 1 1 d . . . . .
C59 C 0.2413(5) 0.6737(4) -0.1508(3) 0.0648(14) Uani 1 1 d . . . . .
B1 B 0.1849(3) 0.6732(3) 0.1488(2) 0.0223(7) Uani 1 1 d . . . . .
F9 F 0.5944(4) 0.4739(4) 0.3336(4) 0.0597(7) Uani 0.639(6) 1 d . . P C 1
F12 F -0.0215(5) 1.0343(5) 0.2053(2) 0.080(2) Uani 0.743(10) 1 d . . P D 1
F15 F 0.5913(5) 0.5774(4) 0.2221(3) 0.0597(7) Uani 0.639(6) 1 d . . P C 1
F24 F 0.3093(6) 0.6372(4) -0.2055(2) 0.091(2) Uani 0.773(9) 1 d . . P E 1
F27 F 0.5816(4) 0.6194(5) 0.3341(4) 0.0597(7) Uani 0.639(6) 1 d . . P C 1
F30 F -0.0002(5) 1.1223(3) 0.0892(5) 0.086(2) Uani 0.743(10) 1 d . . P D 1
F34 F 0.2584(6) 0.7631(4) -0.1648(2) 0.093(2) Uani 0.773(9) 1 d . . P E 1
F40 F -0.0969(3) 1.0300(4) 0.1055(4) 0.0773(19) Uani 0.743(10) 1 d . . P D 1
F48 F 0.1401(5) 0.6949(6) -0.1670(5) 0.100(3) Uani 0.773(9) 1 d . . P E 1
F9A F 0.5881(7) 0.5726(8) 0.3629(6) 0.0597(7) Uani 0.361(6) 1 d . . P C 2
F12A F 0.0228(11) 1.0849(12) 0.1769(12) 0.074(5) Uani 0.257(10) 1 d . . P D 2
F15A F 0.5865(7) 0.4681(6) 0.2995(7) 0.0597(7) Uani 0.361(6) 1 d . . P C 2
F24A F 0.2220(16) 0.6123(11) -0.1929(8) 0.079(5) Uani 0.227(9) 1 d . . P E 2
F27A F 0.5871(8) 0.6097(8) 0.2312(6) 0.0597(7) Uani 0.361(6) 1 d . . P C 2
F30A F -0.0467(14) 1.1014(11) 0.0706(8) 0.064(4) Uani 0.257(10) 1 d . . P D 2
F34A F 0.3159(14) 0.7018(16) -0.1931(10) 0.093(5) Uani 0.227(9) 1 d . . P E 2
F40A F -0.0898(10) 1.0081(9) 0.1695(12) 0.070(5) Uani 0.257(10) 1 d . . P D 2
F48A F 0.1490(14) 0.7397(13) -0.1618(13) 0.076(5) Uani 0.227(9) 1 d . . P E 2
Cl1 Cl 0.0703(4) 0.4340(4) 0.0544(3) 0.229(2) Uani 1 1 d D U . . .
C1S C 0.0363(14) 0.5359(11) -0.0185(10) 0.216(6) Uani 1 1 d D U . . .
H1SA H 0.0408 0.5876 0.0037 0.259 Uiso 1 1 calc R U . . .
H1SB H 0.0919 0.5293 -0.0617 0.259 Uiso 1 1 calc R U . . .

loop_
_atom_site_aniso_label
_atom_site_aniso_U_11
_atom_site_aniso_U_22
_atom_site_aniso_U_33
_atom_site_aniso_U_23
_atom_site_aniso_U_13
_atom_site_aniso_U_12
Co1 0.0528(4) 0.0411(3) 0.0230(3) -0.0018(2) -0.0113(2) -0.0263(3)
N2 0.089(3) 0.035(2) 0.0358(19) -0.0048(15) -0.020(2) -0.015(2)
N3 0.057(2) 0.0324(18) 0.0302(16) -0.0036(13) -0.0075(15) -0.0243(16)
C1 0.134(6) 0.075(4) 0.072(4) 0.026(3) -0.065(4) -0.075(4)
C2 0.095(4) 0.042(3) 0.048(3) 0.018(2) -0.044(3) -0.044(3)
C2A 0.159(7) 0.059(4) 0.053(3) -0.023(3) -0.043(4) -0.008(4)
C3 0.102(4) 0.033(2) 0.032(2) 0.0039(17) -0.034(2) -0.034(3)
C4 0.115(5) 0.031(2) 0.036(2) -0.0004(18) -0.031(3) -0.021(3)
C5 0.067(3) 0.031(2) 0.0297(19) 0.0001(15) -0.0128(19) -0.024(2)
C6 0.091(4) 0.036(2) 0.038(2) 0.0063(18) -0.025(2) -0.026(2)
C21 0.058(3) 0.035(2) 0.037(2) -0.0073(16) -0.0127(19) -0.022(2)
C22 0.069(3) 0.039(3) 0.056(3) -0.006(2) -0.004(2) -0.027(2)
C23 0.085(4) 0.043(3) 0.062(3) 0.000(2) -0.015(3) -0.039(3)
C24 0.103(5) 0.032(3) 0.064(3) -0.011(2) -0.031(3) -0.020(3)
C25 0.081(4) 0.042(3) 0.063(3) -0.015(2) -0.017(3) -0.003(3)
C26 0.059(3) 0.044(3) 0.056(3) -0.009(2) -0.012(2) -0.013(2)
C27 0.076(5) 0.083(5) 0.150(8) -0.002(5) -0.001(5) -0.026(4)
Br1A 0.0438(8) 0.0897(13) 0.0336(10) -0.0297(8) 0.0125(5) -0.0422(8)
N1B 0.029(10) 0.025(10) 0.018(6) 0.001(6) -0.011(6) -0.013(8)
C7 0.091(9) 0.058(6) 0.022(5) -0.010(4) -0.007(5) -0.013(6)
C8 0.084(8) 0.049(5) 0.023(6) -0.007(4) -0.013(5) -0.009(5)
C9 0.085(9) 0.068(7) 0.045(6) -0.002(5) -0.014(6) -0.011(6)
C10 0.082(9) 0.078(9) 0.057(7) -0.007(6) -0.007(6) -0.014(6)
C11 0.085(8) 0.081(9) 0.050(6) -0.008(6) 0.013(5) -0.015(6)
C12 0.090(8) 0.079(8) 0.042(7) 0.006(6) 0.003(6) -0.008(6)
C13 0.100(7) 0.089(7) 0.071(5) 0.010(7) 0.007(5) -0.022(7)
C18 0.059(11) 0.025(8) 0.021(6) 0.009(5) -0.005(7) -0.009(7)
C19 0.054(7) 0.029(6) 0.028(6) 0.008(5) -0.006(6) -0.004(5)
C14 0.027(8) 0.035(6) 0.024(6) 0.010(4) -0.008(5) -0.004(5)
C15 0.037(8) 0.047(8) 0.042(7) 0.001(6) -0.003(6) -0.001(6)
C16 0.054(11) 0.050(9) 0.051(8) 0.000(6) 0.003(7) -0.011(7)
C17 0.048(9) 0.045(9) 0.029(7) -0.005(6) -0.006(6) -0.013(6)
C20 0.068(5) 0.041(4) 0.053(3) -0.001(3) -0.012(3) 0.002(3)
Br1C 0.031(4) 0.058(5) 0.035(4) -0.027(3) -0.018(2) 0.019(3)
Br1B 0.093(4) 0.132(5) 0.0198(11) 0.010(2) -0.0136(17) -0.097(4)
N1A 0.060(6) 0.040(5) 0.046(3) 0.017(3) -0.031(4) -0.028(4)
C7A 0.059(6) 0.052(6) 0.022(6) -0.012(4) 0.009(4) -0.003(5)
C8A 0.074(7) 0.058(6) 0.055(9) -0.004(6) 0.018(6) -0.003(5)
C9A 0.068(7) 0.061(8) 0.067(9) 0.007(6) 0.012(6) 0.001(5)
C10A 0.073(7) 0.075(9) 0.075(8) -0.012(7) 0.026(6) -0.006(6)
C11A 0.070(6) 0.078(9) 0.056(7) -0.014(6) 0.016(5) -0.016(5)
C12A 0.069(6) 0.071(7) 0.025(5) -0.008(4) 0.017(4) -0.016(5)
C13A 0.100(7) 0.089(7) 0.071(5) 0.010(7) 0.007(5) -0.022(7)
C14A 0.049(4) 0.049(4) 0.052(3) 0.019(3) -0.028(3) -0.027(3)
C15A 0.048(4) 0.069(5) 0.091(6) 0.034(4) -0.014(4) -0.014(4)
C16A 0.049(4) 0.087(6) 0.112(7) 0.040(5) -0.001(4) -0.015(4)
C17A 0.064(5) 0.068(6) 0.069(5) 0.018(4) -0.011(4) -0.028(4)
C18A 0.073(5) 0.055(4) 0.042(3) 0.015(3) -0.022(3) -0.025(4)
C19A 0.060(5) 0.029(3) 0.036(3) 0.002(2) -0.018(3) -0.010(3)
C20A 0.068(5) 0.041(4) 0.053(3) -0.001(3) -0.012(3) 0.002(3)
F2 0.084(2) 0.074(2) 0.0419(15) -0.0232(14) 0.0211(14) -0.0225(18)
F3 0.0345(13) 0.0351(14) 0.085(2) -0.0062(13) 0.0120(13) -0.0130(11)
F6 0.0581(18) 0.0374(15) 0.086(2) -0.0074(14) 0.0052(15) -0.0201(13)
F7 0.070(2) 0.077(2) 0.0456(15) 0.0009(14) 0.0146(14) -0.0351(17)
F13 0.094(2) 0.086(2) 0.0408(15) 0.0219(15) -0.0095(15) -0.050(2)
F17 0.0432(16) 0.082(2) 0.079(2) 0.0134(16) -0.0308(14) -0.0295(15)
F20 0.0662(19) 0.0707(19) 0.0418(14) 0.0109(13) -0.0269(13) -0.0228(16)
F22 0.0555(18) 0.0444(16) 0.092(2) -0.0246(15) -0.0299(16) 0.0080(13)
F25 0.102(3) 0.0420(18) 0.085(2) 0.0090(16) -0.006(2) -0.0328(18)
F32 0.0443(15) 0.0398(15) 0.091(2) -0.0156(14) 0.0105(14) -0.0257(12)
F37 0.107(3) 0.092(2) 0.0373(14) -0.0125(14) 0.0187(15) -0.069(2)
F42 0.077(2) 0.0443(16) 0.0690(19) -0.0273(14) 0.0274(16) -0.0052(15)
F43 0.073(2) 0.0526(19) 0.097(2) -0.0206(17) -0.0447(19) 0.0116(16)
F49 0.080(2) 0.135(3) 0.0207(12) -0.0025(15) -0.0109(13) -0.032(2)
F53 0.058(2) 0.110(3) 0.111(3) 0.055(2) -0.0229(19) -0.060(2)
C28 0.0292(18) 0.0192(16) 0.0224(15) -0.0036(12) -0.0035(13) -0.0100(14)
C29 0.0302(18) 0.0233(17) 0.0247(16) -0.0052(13) -0.0039(13) -0.0108(15)
C30 0.034(2) 0.0261(19) 0.0318(18) -0.0050(14) -0.0094(15) -0.0112(16)
C31 0.044(2) 0.030(2) 0.0272(17) -0.0047(14) -0.0137(15) -0.0128(17)
C32 0.047(2) 0.031(2) 0.0213(16) -0.0039(14) -0.0038(15) -0.0177(17)
C33 0.0312(19) 0.0264(18) 0.0233(16) -0.0048(13) -0.0015(13) -0.0109(15)
C34 0.035(2) 0.045(2) 0.045(2) -0.0097(16) -0.0160(16) -0.0084(17)
C35 0.059(3) 0.052(3) 0.0214(18) -0.0068(17) -0.0011(17) -0.025(2)
C36 0.0281(18) 0.0245(17) 0.0177(14) -0.0027(12) -0.0031(12) -0.0096(14)
C37 0.0268(18) 0.0277(18) 0.0248(16) -0.0014(13) -0.0009(13) -0.0092(15)
C38 0.0294(19) 0.0291(19) 0.0298(17) -0.0011(14) -0.0018(14) -0.0134(16)
C39 0.037(2) 0.0223(18) 0.0329(18) 0.0004(14) -0.0064(15) -0.0116(16)
C40 0.0302(19) 0.0261(18) 0.0294(17) -0.0040(14) -0.0075(14) -0.0068(15)
C41 0.0263(17) 0.0304(18) 0.0202(15) -0.0042(13) -0.0022(13) -0.0106(15)
C42 0.038(2) 0.030(2) 0.046(2) 0.0000(17) 0.0053(17) -0.0158(18)
C43 0.038(2) 0.0286(19) 0.046(2) -0.0071(15) -0.0038(16) -0.0046(16)
C44 0.0273(18) 0.0264(18) 0.0185(14) -0.0057(12) -0.0001(12) -0.0098(14)
C45 0.0270(18) 0.0272(18) 0.0243(16) -0.0006(13) -0.0043(13) -0.0095(15)
C46 0.033(2) 0.036(2) 0.0281(17) -0.0007(15) -0.0012(14) -0.0184(17)
C47 0.0263(19) 0.040(2) 0.0334(19) -0.0068(16) -0.0020(14) -0.0155(17)
C48 0.0272(18) 0.036(2) 0.0279(17) -0.0082(15) -0.0052(14) -0.0099(16)
C49 0.0327(19) 0.0290(19) 0.0207(15) -0.0025(13) -0.0029(13) -0.0128(15)
C50 0.046(3) 0.048(3) 0.049(3) 0.009(2) -0.007(2) -0.027(2)
C51 0.042(2) 0.045(3) 0.046(2) -0.0052(19) -0.0177(19) -0.014(2)
C52 0.0235(17) 0.0291(18) 0.0230(16) -0.0074(13) -0.0002(12) -0.0119(14)
C53 0.0256(17) 0.0282(18) 0.0272(16) -0.0053(13) -0.0007(13) -0.0120(15)
C54 0.0251(18) 0.033(2) 0.0361(19) -0.0151(15) 0.0011(14) -0.0105(15)
C55 0.034(2) 0.052(3) 0.0329(19) -0.0249(18) 0.0043(16) -0.0091(19)
C56 0.035(2) 0.050(3) 0.0276(19) -0.0136(17) -0.0043(16) -0.0023(19)
C57 0.0273(18) 0.037(2) 0.0251(17) -0.0077(15) -0.0020(14) -0.0045(16)
C58 0.037(2) 0.036(2) 0.050(2) -0.0165(18) 0.0017(18) -0.0118(18)
C59 0.072(3) 0.079(3) 0.027(2) -0.016(2) -0.010(2) 0.009(3)
B1 0.0256(19) 0.0240(19) 0.0177(16) -0.0041(13) 0.0009(14) -0.0088(16)
F9 0.0415(11) 0.0715(18) 0.0692(16) -0.0199(13) -0.0133(10) -0.0143(12)
F12 0.079(4) 0.087(4) 0.041(2) -0.026(2) -0.005(2) 0.033(3)
F15 0.0415(11) 0.0715(18) 0.0692(16) -0.0199(13) -0.0133(10) -0.0143(12)
F24 0.117(5) 0.096(4) 0.0253(18) -0.015(2) 0.011(2) 0.013(3)
F27 0.0415(11) 0.0715(18) 0.0692(16) -0.0199(13) -0.0133(10) -0.0143(12)
F30 0.069(4) 0.031(2) 0.129(5) 0.001(3) 0.035(3) -0.004(2)
F34 0.155(6) 0.078(3) 0.030(2) 0.0106(19) -0.015(3) -0.025(3)
F40 0.034(2) 0.088(4) 0.112(5) -0.053(3) -0.019(2) 0.009(2)
F48 0.088(3) 0.140(7) 0.056(3) 0.002(4) -0.041(3) -0.015(4)
F9A 0.0415(11) 0.0715(18) 0.0692(16) -0.0199(13) -0.0133(10) -0.0143(12)
F12A 0.052(7) 0.073(9) 0.106(9) -0.066(8) -0.008(6) 0.005(6)
F15A 0.0415(11) 0.0715(18) 0.0692(16) -0.0199(13) -0.0133(10) -0.0143(12)
F24A 0.111(12) 0.089(8) 0.025(6) -0.017(5) -0.030(7) 0.002(7)
F27A 0.0415(11) 0.0715(18) 0.0692(16) -0.0199(13) -0.0133(10) -0.0143(12)
F30A 0.069(9) 0.046(7) 0.055(5) -0.004(4) -0.018(5) 0.012(6)
F34A 0.097(8) 0.118(14) 0.048(8) -0.012(8) -0.005(6) -0.014(9)
F40A 0.049(6) 0.042(6) 0.109(11) -0.019(6) 0.019(6) -0.005(5)
F48A 0.088(8) 0.081(10) 0.029(7) -0.011(7) -0.016(6) 0.020(7)
Cl1 0.195(4) 0.291(5) 0.232(4) -0.189(4) -0.031(3) -0.004(3)
C1S 0.182(9) 0.269(9) 0.287(9) -0.147(6) -0.025(7) -0.121(7)

loop_
_atom_type_symbol
_atom_type_description
_atom_type_scat_dispersion_real
_atom_type_scat_dispersion_imag
_atom_type_scat_source
C C 0.0033 0.0016 'International Tables Vol C Tables 4.2.6.8 and 6.1.1.4'
H H 0.0000 0.0000 'International Tables Vol C Tables 4.2.6.8 and 6.1.1.4'
B B 0.0013 0.0007 'International Tables Vol C Tables 4.2.6.8 and 6.1.1.4'
Br Br -0.2901 2.4595 'International Tables Vol C Tables 4.2.6.8 and 6.1.1.4'
Cl Cl 0.1484 0.1585 'International Tables Vol C Tables 4.2.6.8 and 6.1.1.4'
Co Co 0.3494 0.9721 'International Tables Vol C Tables 4.2.6.8 and 6.1.1.4'
F F 0.0171 0.0103 'International Tables Vol C Tables 4.2.6.8 and 6.1.1.4'
N N 0.0061 0.0033 'International Tables Vol C Tables 4.2.6.8 and 6.1.1.4'

loop_
_geom_angle_atom_site_label_1
_geom_angle_atom_site_label_2
_geom_angle_atom_site_label_3
_geom_angle
_geom_angle_site_symmetry_1
_geom_angle_site_symmetry_3
N2 Co1 Br1A 92.38(13) . .
N2 Co1 Br1A 150.18(14) . 2_656
N2 Co1 N1B 92.8(6) . .
N2 Co1 Br1C 86.11(18) . 2_656
N2 Co1 Br1C 164.4(2) . .
N2 Co1 Br1B 99.1(4) . .
N2 Co1 Br1B 136.9(4) . 2_656
N2 Co1 N1A 82.5(3) . .
N3 Co1 N2 88.72(14) . .
N3 Co1 Br1A 120.20(14) . 2_656
N3 Co1 Br1A 104.32(13) . .
N3 Co1 N1B 80.5(6) . .
N3 Co1 Br1C 87.74(18) . .
N3 Co1 Br1C 141.4(2) . 2_656
N3 Co1 Br1B 92.8(3) . .
N3 Co1 Br1B 133.9(4) . 2_656
N3 Co1 N1A 87.1(3) . .
Br1A Co1 Br1A 87.48(6) 2_656 .
N1B Co1 Br1A 85.6(6) . 2_656
N1B Co1 Br1A 173.0(6) . .
Br1C Co1 Br1C 87.2(2) . 2_656
Br1C Co1 Br1B 65.1(3) 2_656 2_656
Br1C Co1 Br1B 50.5(4) . 2_656
Br1B Co1 Br1C 50.7(4) . 2_656
Br1B Co1 Br1C 66.0(4) . .
Br1B Co1 Br1B 87.16(17) . 2_656
N1A Co1 Br1C 112.5(4) . .
N1A Co1 Br1C 129.8(3) . 2_656
N1A Co1 Br1B 91.8(3) . 2_656
N1A Co1 Br1B 178.4(5) . .
C4 N2 Co1 118.2(4) . .
C4 N2 C7 123.1(8) . .
C4 N2 C7A 117.3(8) . .
C7 N2 Co1 118.6(8) . .
C7A N2 Co1 123.7(8) . .
C5 N3 Co1 119.2(3) . .
C5 N3 C21 120.6(3) . .
C21 N3 Co1 120.2(2) . .
H1A C1 H1B 109.5 . .
H1A C1 H1C 109.5 . .
H1B C1 H1C 109.5 . .
C2 C1 H1A 109.5 . .
C2 C1 H1B 109.5 . .
C2 C1 H1C 109.5 . .
C1 C2 C3 116.2(4) . .
N1B C2 C1 119.8(12) . .
N1B C2 C3 121.9(12) . .
N1A C2 C1 128.1(6) . .
N1A C2 C3 115.2(6) . .
H2AA C2A H2AB 109.5 . .
H2AA C2A H2AC 109.5 . .
H2AB C2A H2AC 109.5 . .
C4 C2A H2AA 109.5 . .
C4 C2A H2AB 109.5 . .
C4 C2A H2AC 109.5 . .
C2 C3 H3 108.0 . .
C4 C3 C2 109.9(4) . .
C4 C3 H3 108.0 . .
C5 C3 C2 110.8(4) . .
C5 C3 H3 108.0 . .
C5 C3 C4 112.0(4) . .
N2 C4 C2A 126.0(6) . .
N2 C4 C3 117.7(5) . .
C2A C4 C3 116.3(5) . .
N3 C5 C3 117.0(3) . .
N3 C5 C6 126.2(4) . .
C6 C5 C3 116.7(3) . .
C5 C6 H6A 109.5 . .
C5 C6 H6B 109.5 . .
C5 C6 H6C 109.5 . .
H6A C6 H6B 109.5 . .
H6A C6 H6C 109.5 . .
H6B C6 H6C 109.5 . .
C22 C21 N3 118.9(4) . .
C22 C21 C26 122.3(4) . .
C26 C21 N3 118.7(4) . .
C21 C22 H22 120.7 . .
C21 C22 C23 118.5(5) . .
C23 C22 H22 120.7 . .
C22 C23 H23 120.1 . .
C24 C23 C22 119.8(5) . .
C24 C23 H23 120.1 . .
C23 C24 H24 119.7 . .
C25 C24 C23 120.7(5) . .
C25 C24 H24 119.7 . .
C24 C25 H25 119.1 . .
C24 C25 C26 121.8(6) . .
C26 C25 H25 119.1 . .
C21 C26 C25 116.9(5) . .
C21 C26 C27 121.0(5) . .
C25 C26 C27 122.0(6) . .
C26 C27 H27A 109.5 . .
C26 C27 H27B 109.5 . .
C26 C27 H27C 109.5 . .
H27A C27 H27B 109.5 . .
H27A C27 H27C 109.5 . .
H27B C27 H27C 109.5 . .
Co1 Br1A Co1 92.52(6) 2_656 .
C2 N1B Co1 106.5(13) . .
C2 N1B C14 129(2) . .
C14 N1B Co1 121.8(18) . .
N2 C7 C8 124.0(10) . .
N2 C7 C12 115.9(10) . .
C8 C7 C12 120.0 . .
C7 C8 H8 120.0 . .
C9 C8 C7 120.0 . .
C9 C8 H8 120.0 . .
C8 C9 H9 120.0 . .
C10 C9 C8 120.0 . .
C10 C9 H9 120.0 . .
C9 C10 H10 120.0 . .
C9 C10 C11 120.0 . .
C11 C10 H10 120.0 . .
C10 C11 H11 120.0 . .
C12 C11 C10 120.0 . .
C12 C11 H11 120.0 . .
C7 C12 C13 128.3(15) . .
C11 C12 C7 120.0 . .
C11 C12 C13 111.0(16) . .
C12 C13 H13A 109.5 . .
C12 C13 H13B 109.5 . .
C12 C13 H13C 109.5 . .
H13A C13 H13B 109.5 . .
H13A C13 H13C 109.5 . .
H13B C13 H13C 109.5 . .
C19 C18 H18 120.0 . .
C19 C18 C17 120.0 . .
C17 C18 H18 120.0 . .
C18 C19 C14 120.0 . .
C18 C19 C20 114.0(12) . .
C14 C19 C20 115.0(13) . .
C19 C14 N1B 116.9(12) . .
C15 C14 N1B 122.7(13) . .
C15 C14 C19 120.0 . .
C14 C15 H15 120.0 . .
C14 C15 C16 120.0 . .
C16 C15 H15 120.0 . .
C15 C16 H16 120.0 . .
C17 C16 C15 120.0 . .
C17 C16 H16 120.0 . .
C18 C17 H17 120.0 . .
C16 C17 C18 120.0 . .
C16 C17 H17 120.0 . .
C19 C20 H20A 109.5 . .
C19 C20 H20B 109.5 . .
C19 C20 H20C 109.5 . .
H20A C20 H20B 109.5 . .
H20A C20 H20C 109.5 . .
H20B C20 H20C 109.5 . .
Co1 Br1C Co1 92.8(2) . 2_656
Br1B Br1C Co1 63.9(3) 2_656 2_656
Br1B Br1C Co1 65.4(3) 2_656 .
Co1 Br1B Co1 92.84(17) . 2_656
Br1C Br1B Co1 65.4(3) 2_656 .
Br1C Br1B Co1 64.1(2) 2_656 2_656
C2 N1A Co1 119.8(6) . .
C2 N1A C14A 117.6(9) . .
C14A N1A Co1 121.5(7) . .
C8A C7A N2 115.3(8) . .
C8A C7A C12A 120.0 . .
C12A C7A N2 124.0(8) . .
C7A C8A H8A 120.0 . .
C9A C8A C7A 120.0 . .
C9A C8A H8A 120.0 . .
C8A C9A H9A 120.0 . .
C8A C9A C10A 120.0 . .
C10A C9A H9A 120.0 . .
C9A C10A H10A 120.0 . .
C11A C10A C9A 120.0 . .
C11A C10A H10A 120.0 . .
C10A C11A H11A 120.0 . .
C10A C11A C12A 120.0 . .
C12A C11A H11A 120.0 . .
C7A C12A C13A 120.3(15) . .
C11A C12A C7A 120.0 . .
C11A C12A C13A 119.6(15) . .
C12A C13A H13D 109.5 . .
C12A C13A H13E 109.5 . .
C12A C13A H13F 109.5 . .
H13D C13A H13E 109.5 . .
H13D C13A H13F 109.5 . .
H13E C13A H13F 109.5 . .
C15A C14A N1A 120.4(4) . .
C15A C14A C19A 120.0 . .
C19A C14A N1A 119.5(4) . .
C14A C15A H15A 120.0 . .
C14A C15A C16A 120.0 . .
C16A C15A H15A 120.0 . .
C15A C16A H16A 120.0 . .
C15A C16A C17A 120.0 . .
C17A C16A H16A 120.0 . .
C16A C17A H17A 120.0 . .
C16A C17A C18A 120.0 . .
C18A C17A H17A 120.0 . .
C17A C18A H18A 120.0 . .
C19A C18A C17A 120.0 . .
C19A C18A H18A 120.0 . .
C14A C19A C20A 119.3(4) . .
C18A C19A C14A 120.0 . .
C18A C19A C20A 120.5(3) . .
C19A C20A H20D 109.5 . .
C19A C20A H20E 109.5 . .
C19A C20A H20F 109.5 . .
H20D C20A H20E 109.5 . .
H20D C20A H20F 109.5 . .
H20E C20A H20F 109.5 . .
C29 C28 B1 122.1(3) . .
C33 C28 C29 115.8(3) . .
C33 C28 B1 121.8(3) . .
C28 C29 H29 119.0 . .
C30 C29 C28 121.9(3) . .
C30 C29 H29 119.0 . .
C29 C30 C31 120.8(3) . .
C29 C30 C34 120.4(3) . .
C31 C30 C34 118.7(3) . .
C30 C31 H31 120.9 . .
C32 C31 C30 118.2(3) . .
C32 C31 H31 120.9 . .
C31 C32 C33 120.6(3) . .
C31 C32 C35 120.7(3) . .
C33 C32 C35 118.7(4) . .
C28 C33 H33 118.7 . .
C32 C33 C28 122.7(3) . .
C32 C33 H33 118.7 . .
F9 C34 C30 114.0(4) . .
F9 C34 F15 105.3(5) . .
F9 C34 F27 106.8(4) . .
F15 C34 C30 113.9(4) . .
F27 C34 C30 111.8(4) . .
F27 C34 F15 104.3(4) . .
F9A C34 C30 114.5(5) . .
F9A C34 F15A 103.9(6) . .
F15A C34 C30 107.9(5) . .
F27A C34 C30 113.6(5) . .
F27A C34 F9A 110.0(6) . .
F27A C34 F15A 106.2(7) . .
F2 C35 C32 112.4(3) . .
F37 C35 F2 104.5(4) . .
F37 C35 C32 111.7(3) . .
F49 C35 F2 105.6(4) . .
F49 C35 F37 108.6(4) . .
F49 C35 C32 113.5(4) . .
C37 C36 B1 118.8(3) . .
C41 C36 C37 115.7(3) . .
C41 C36 B1 125.4(3) . .
C36 C37 H37 118.8 . .
C38 C37 C36 122.5(3) . .
C38 C37 H37 118.8 . .
C37 C38 C39 120.7(3) . .
C37 C38 C42 120.6(4) . .
C39 C38 C42 118.7(3) . .
C38 C39 H39 121.2 . .
C40 C39 C38 117.7(3) . .
C40 C39 H39 121.2 . .
C39 C40 C41 121.1(4) . .
C39 C40 C43 118.9(3) . .
C41 C40 C43 120.0(3) . .
C36 C41 C40 122.3(3) . .
C36 C41 H41 118.9 . .
C40 C41 H41 118.9 . .
F3 C42 F7 107.0(4) . .
F3 C42 F32 106.4(3) . .
F3 C42 C38 113.1(3) . .
F7 C42 F32 105.5(3) . .
F7 C42 C38 112.3(3) . .
F32 C42 C38 112.1(4) . .
F12 C43 C40 113.4(4) . .
F12 C43 F30 110.2(5) . .
F12 C43 F40 106.3(5) . .
F30 C43 C40 112.1(4) . .
F30 C43 F40 103.3(5) . .
F40 C43 C40 111.0(4) . .
F12A C43 C40 110.5(6) . .
F30A C43 C40 116.1(8) . .
F30A C43 F12A 102.8(11) . .
F30A C43 F40A 104.7(11) . .
F40A C43 C40 115.6(6) . .
F40A C43 F12A 105.9(11) . .
C45 C44 B1 121.4(3) . .
C49 C44 C45 115.5(3) . .
C49 C44 B1 122.8(3) . .
C44 C45 H45 118.9 . .
C46 C45 C44 122.3(3) . .
C46 C45 H45 118.9 . .
C45 C46 C50 118.8(3) . .
C47 C46 C45 121.1(3) . .
C47 C46 C50 120.0(3) . .
C46 C47 H47 121.2 . .
C46 C47 C48 117.6(3) . .
C48 C47 H47 121.2 . .
C47 C48 C49 121.2(3) . .
C47 C48 C51 120.3(3) . .
C49 C48 C51 118.5(3) . .
C44 C49 C48 122.2(3) . .
C44 C49 H49 118.9 . .
C48 C49 H49 118.9 . .
F13 C50 C46 111.8(4) . .
F25 C50 F13 104.4(4) . .
F25 C50 C46 112.9(4) . .
F53 C50 F13 107.0(4) . .
F53 C50 F25 106.3(4) . .
F53 C50 C46 113.8(4) . .
F17 C51 F20 107.4(3) . .
F17 C51 F43 107.4(4) . .
F17 C51 C48 113.5(4) . .
F20 C51 F43 103.3(4) . .
F20 C51 C48 113.0(4) . .
F43 C51 C48 111.5(3) . .
C53 C52 C57 115.4(3) . .
C53 C52 B1 124.2(3) . .
C57 C52 B1 120.0(3) . .
C52 C53 H53 119.0 . .
C52 C53 C54 122.0(3) . .
C54 C53 H53 119.0 . .
C53 C54 C58 119.6(3) . .
C55 C54 C53 120.6(4) . .
C55 C54 C58 119.8(3) . .
C54 C55 H55 120.7 . .
C56 C55 C54 118.6(3) . .
C56 C55 H55 120.7 . .
C55 C56 C57 120.3(4) . .
C55 C56 C59 120.1(4) . .
C57 C56 C59 119.6(4) . .
C52 C57 H57 118.5 . .
C56 C57 C52 123.0(4) . .
C56 C57 H57 118.5 . .
F6 C58 F22 105.2(4) . .
F6 C58 F42 106.5(4) . .
F6 C58 C54 112.6(3) . .
F22 C58 C54 112.6(3) . .
F42 C58 F22 106.6(4) . .
F42 C58 C54 112.8(4) . .
F24 C59 C56 114.1(5) . .
F24 C59 F34 100.6(6) . .
F34 C59 C56 110.2(4) . .
F48 C59 C56 114.2(6) . .
F48 C59 F24 113.3(6) . .
F48 C59 F34 102.8(6) . .
F24A C59 C56 108.6(7) . .
F34A C59 C56 116.8(9) . .
F34A C59 F24A 102.7(10) . .
F34A C59 F48A 110.4(11) . .
F48A C59 C56 117.2(10) . .
F48A C59 F24A 98.4(9) . .
C28 B1 C36 103.3(3) . .
C28 B1 C44 112.3(3) . .
C44 B1 C36 114.0(3) . .
C52 B1 C28 114.0(3) . .
C52 B1 C36 109.6(3) . .
C52 B1 C44 104.0(3) . .
C1S Cl1 C1S 61.0(9) 2_565 .
Cl1 C1S Cl1 119.0(9) 2_565 .
Cl1 C1S H1SA 107.6 2_565 .
Cl1 C1S H1SA 107.6 . .
Cl1 C1S H1SB 107.6 2_565 .
Cl1 C1S H1SB 107.6 . .
H1SA C1S H1SB 107.0 . .

loop_
_geom_bond_atom_site_label_1
_geom_bond_atom_site_label_2
_geom_bond_distance
_geom_bond_site_symmetry_2
Co1 N2 2.072(4) .
Co1 N3 2.065(3) .
Co1 Br1A 2.519(2) .
Co1 Br1A 2.405(2) 2_656
Co1 N1B 2.29(3) .
Co1 Br1C 2.467(6) 2_656
Co1 Br1C 2.448(6) .
Co1 Br1B 2.437(5) .
Co1 Br1B 2.475(5) 2_656
Co1 N1A 2.119(11) .
N2 C4 1.280(6) .
N2 C7 1.334(15) .
N2 C7A 1.528(14) .
N3 C5 1.277(5) .
N3 C21 1.441(5) .
C1 H1A 0.9600 .
C1 H1B 0.9600 .
C1 H1C 0.9600 .
C1 C2 1.503(6) .
C2 C3 1.532(7) .
C2 N1B 1.32(3) .
C2 N1A 1.257(12) .
C2A H2AA 0.9600 .
C2A H2AB 0.9600 .
C2A H2AC 0.9600 .
C2A C4 1.494(8) .
C3 H3 0.9800 .
C3 C4 1.528(8) .
C3 C5 1.518(6) .
C5 C6 1.490(5) .
C6 H6A 0.9600 .
C6 H6B 0.9600 .
C6 H6C 0.9600 .
C21 C22 1.376(6) .
C21 C26 1.387(7) .
C22 H22 0.9300 .
C22 C23 1.399(7) .
C23 H23 0.9300 .
C23 C24 1.371(9) .
C24 H24 0.9300 .
C24 C25 1.352(9) .
C25 H25 0.9300 .
C25 C26 1.395(7) .
C26 C27 1.562(9) .
C27 H27A 0.9600 .
C27 H27B 0.9600 .
C27 H27C 0.9600 .
Br1A Co1 2.405(2) 2_656
N1B C14 1.45(2) .
C7 C8 1.3900 .
C7 C12 1.3900 .
C8 H8 0.9300 .
C8 C9 1.3900 .
C9 H9 0.9300 .
C9 C10 1.3900 .
C10 H10 0.9300 .
C10 C11 1.3900 .
C11 H11 0.9300 .
C11 C12 1.3900 .
C12 C13 1.563(11) .
C13 H13A 0.9600 .
C13 H13B 0.9600 .
C13 H13C 0.9600 .
C18 H18 0.9300 .
C18 C19 1.3900 .
C18 C17 1.3900 .
C19 C14 1.3900 .
C19 C20 1.493(14) .
C14 C15 1.3900 .
C15 H15 0.9300 .
C15 C16 1.3900 .
C16 H16 0.9300 .
C16 C17 1.3900 .
C17 H17 0.9300 .
C20 H20A 0.9600 .
C20 H20B 0.9600 .
C20 H20C 0.9600 .
Br1C Co1 2.467(6) 2_656
Br1C Br1B 2.100(14) 2_656
Br1B Co1 2.475(5) 2_656
Br1B Br1C 2.100(14) 2_656
N1A C14A 1.445(10) .
C7A C8A 1.3900 .
C7A C12A 1.3900 .
C8A H8A 0.9300 .
C8A C9A 1.3900 .
C9A H9A 0.9300 .
C9A C10A 1.3900 .
C10A H10A 0.9300 .
C10A C11A 1.3900 .
C11A H11A 0.9300 .
C11A C12A 1.3900 .
C12A C13A 1.570(11) .
C13A H13D 0.9600 .
C13A H13E 0.9600 .
C13A H13F 0.9600 .
C14A C15A 1.3900 .
C14A C19A 1.3900 .
C15A H15A 0.9300 .
C15A C16A 1.3900 .
C16A H16A 0.9300 .
C16A C17A 1.3900 .
C17A H17A 0.9300 .
C17A C18A 1.3900 .
C18A H18A 0.9300 .
C18A C19A 1.3900 .
C19A C20A 1.571(8) .
C20A H20D 0.9600 .
C20A H20E 0.9600 .
C20A H20F 0.9600 .
F2 C35 1.340(6) .
F3 C42 1.331(5) .
F6 C58 1.326(5) .
F7 C42 1.333(5) .
F13 C50 1.336(6) .
F17 C51 1.321(5) .
F20 C51 1.331(5) .
F22 C58 1.338(5) .
F25 C50 1.318(6) .
F32 C42 1.337(5) .
F37 C35 1.333(5) .
F42 C58 1.330(5) .
F43 C51 1.348(6) .
F49 C35 1.313(5) .
F53 C50 1.315(5) .
C28 C29 1.400(5) .
C28 C33 1.398(5) .
C28 B1 1.638(5) .
C29 H29 0.9300 .
C29 C30 1.392(5) .
C30 C31 1.398(5) .
C30 C34 1.483(6) .
C31 H31 0.9300 .
C31 C32 1.377(6) .
C32 C33 1.392(5) .
C32 C35 1.495(5) .
C33 H33 0.9300 .
C34 F9 1.323(6) .
C34 F15 1.363(7) .
C34 F27 1.357(6) .
C34 F9A 1.336(8) .
C34 F15A 1.376(9) .
C34 F27A 1.329(10) .
C36 C37 1.408(5) .
C36 C41 1.380(5) .
C36 B1 1.650(5) .
C37 H37 0.9300 .
C37 C38 1.379(5) .
C38 C39 1.387(6) .
C38 C42 1.498(5) .
C39 H39 0.9300 .
C39 C40 1.385(5) .
C40 C41 1.391(5) .
C40 C43 1.499(6) .
C41 H41 0.9300 .
C43 F12 1.272(6) .
C43 F30 1.331(6) .
C43 F40 1.332(6) .
C43 F12A 1.356(11) .
C43 F30A 1.260(11) .
C43 F40A 1.334(11) .
C44 C45 1.404(5) .
C44 C49 1.386(5) .
C44 B1 1.640(5) .
C45 H45 0.9300 .
C45 C46 1.386(5) .
C46 C47 1.378(5) .
C46 C50 1.502(5) .
C47 H47 0.9300 .
C47 C48 1.383(5) .
C48 C49 1.393(5) .
C48 C51 1.494(5) .
C49 H49 0.9300 .
C52 C53 1.396(5) .
C52 C57 1.397(5) .
C52 B1 1.634(5) .
C53 H53 0.9300 .
C53 C54 1.397(5) .
C54 C55 1.381(6) .
C54 C58 1.490(6) .
C55 H55 0.9300 .
C55 C56 1.377(6) .
C56 C57 1.384(5) .
C56 C59 1.488(6) .
C57 H57 0.9300 .
C59 F24 1.310(7) .
C59 F34 1.392(8) .
C59 F48 1.283(8) .
C59 F24A 1.399(13) .
C59 F34A 1.249(14) .
C59 F48A 1.285(15) .
Cl1 C1S 1.687(14) .
Cl1 C1S 1.456(16) 2_565
C1S Cl1 1.456(16) 2_565
C1S H1SA 0.9700 .
C1S H1SB 0.9700 .

loop_
_geom_torsion_atom_site_label_1
_geom_torsion_atom_site_label_2
_geom_torsion_atom_site_label_3
_geom_torsion_atom_site_label_4
_geom_torsion
_geom_torsion_site_symmetry_1
_geom_torsion_site_symmetry_4
Co1 N2 C4 C2A -179.1(5) . .
Co1 N2 C4 C3 1.9(6) . .
Co1 N2 C7 C8 -76.4(13) . .
Co1 N2 C7 C12 107.9(10) . .
Co1 N2 C7A C8A -87.3(10) . .
Co1 N2 C7A C12A 83.5(14) . .
Co1 N3 C5 C3 -2.1(6) . .
Co1 N3 C5 C6 179.9(4) . .
Co1 N3 C21 C22 -89.4(4) . .
Co1 N3 C21 C26 87.1(4) . .
Co1 N1B C14 C19 92.8(18) . .
Co1 N1B C14 C15 -80.3(18) . .
Co1 N1A C14A C15A -95.2(6) . .
Co1 N1A C14A C19A 81.4(7) . .
N2 C7 C8 C9 -175.5(15) . .
N2 C7 C12 C11 175.9(14) . .
N2 C7 C12 C13 -15(2) . .
N2 C7A C8A C9A 171.1(15) . .
N2 C7A C12A C11A -170.3(16) . .
N2 C7A C12A C13A 5(2) . .
N3 C21 C22 C23 176.6(4) . .
N3 C21 C26 C25 -177.6(4) . .
N3 C21 C26 C27 3.5(7) . .
C1 C2 C3 C4 116.5(5) . .
C1 C2 C3 C5 -119.3(5) . .
C1 C2 N1B Co1 -173.3(6) . .
C1 C2 N1B C14 -13(3) . .
C1 C2 N1A Co1 178.9(6) . .
C1 C2 N1A C14A 10.9(12) . .
C2 C3 C4 N2 62.1(5) . .
C2 C3 C4 C2A -117.0(5) . .
C2 C3 C5 N3 -61.6(6) . .
C2 C3 C5 C6 116.5(5) . .
C2 N1B C14 C19 -65(3) . .
C2 N1B C14 C15 122(2) . .
C2 N1A C14A C15A 72.6(10) . .
C2 N1A C14A C19A -110.8(8) . .
C3 C2 N1B Co1 24.2(16) . .
C3 C2 N1B C14 -175.3(15) . .
C3 C2 N1A Co1 -9.6(10) . .
C3 C2 N1A C14A -177.6(6) . .
C4 N2 C7 C8 99.4(11) . .
C4 N2 C7 C12 -76.2(11) . .
C4 N2 C7A C8A 102.4(8) . .
C4 N2 C7A C12A -86.9(12) . .
C4 C3 C5 N3 61.5(6) . .
C4 C3 C5 C6 -120.4(5) . .
C5 N3 C21 C22 89.2(5) . .
C5 N3 C21 C26 -94.3(5) . .
C5 C3 C4 N2 -61.5(5) . .
C5 C3 C4 C2A 119.4(5) . .
C21 N3 C5 C3 179.2(4) . .
C21 N3 C5 C6 1.2(8) . .
C21 C22 C23 C24 1.2(7) . .
C22 C21 C26 C25 -1.3(7) . .
C22 C21 C26 C27 179.9(6) . .
C22 C23 C24 C25 -1.5(8) . .
C23 C24 C25 C26 0.4(8) . .
C24 C25 C26 C21 1.0(8) . .
C24 C25 C26 C27 179.9(6) . .
C26 C21 C22 C23 0.2(7) . .
N1B C2 C3 C4 -80.4(13) . .
N1B C2 C3 C5 43.8(13) . .
N1B C14 C15 C16 172.8(19) . .
C7 N2 C4 C2A 5.1(13) . .
C7 N2 C4 C3 -173.9(11) . .
C7 C8 C9 C10 0.0 . .
C8 C7 C12 C11 0.0 . .
C8 C7 C12 C13 170(2) . .
C8 C9 C10 C11 0.0 . .
C9 C10 C11 C12 0.0 . .
C10 C11 C12 C7 0.0 . .
C10 C11 C12 C13 -171.3(19) . .
C12 C7 C8 C9 0.0 . .
C18 C19 C14 N1B -173.2(18) . .
C18 C19 C14 C15 0.0 . .
C19 C18 C17 C16 0.0 . .
C19 C14 C15 C16 0.0 . .
C14 C15 C16 C17 0.0 . .
C15 C16 C17 C18 0.0 . .
C17 C18 C19 C14 0.0 . .
C17 C18 C19 C20 -142.3(18) . .
C20 C19 C14 N1B -31(2) . .
C20 C19 C14 C15 142.0(17) . .
N1A C2 C3 C4 -56.1(7) . .
N1A C2 C3 C5 68.1(8) . .
N1A C14A C15A C16A 176.6(7) . .
N1A C14A C19A C18A -176.6(7) . .
N1A C14A C19A C20A -2.3(8) . .
C7A N2 C4 C2A -8.2(10) . .
C7A N2 C4 C3 172.8(8) . .
C7A C8A C9A C10A 0.0 . .
C8A C7A C12A C11A 0.0 . .
C8A C7A C12A C13A 176(2) . .
C8A C9A C10A C11A 0.0 . .
C9A C10A C11A C12A 0.0 . .
C10A C11A C12A C7A 0.0 . .
C10A C11A C12A C13A -176(2) . .
C12A C7A C8A C9A 0.0 . .
C14A C15A C16A C17A 0.0 . .
C15A C14A C19A C18A 0.0 . .
C15A C14A C19A C20A 174.3(6) . .
C15A C16A C17A C18A 0.0 . .
C16A C17A C18A C19A 0.0 . .
C17A C18A C19A C14A 0.0 . .
C17A C18A C19A C20A -174.3(6) . .
C19A C14A C15A C16A 0.0 . .
C28 C29 C30 C31 1.9(5) . .
C28 C29 C30 C34 179.1(3) . .
C29 C28 C33 C32 -2.6(5) . .
C29 C28 B1 C36 -80.7(4) . .
C29 C28 B1 C44 156.0(3) . .
C29 C28 B1 C52 38.1(4) . .
C29 C30 C31 C32 -1.7(5) . .
C29 C30 C34 F9 -113.4(5) . .
C29 C30 C34 F15 7.4(6) . .
C29 C30 C34 F27 125.3(5) . .
C29 C30 C34 F9A 159.9(6) . .
C29 C30 C34 F15A -85.0(6) . .
C29 C30 C34 F27A 32.4(7) . .
C30 C31 C32 C33 -0.5(5) . .
C30 C31 C32 C35 177.8(4) . .
C31 C30 C34 F9 63.8(5) . .
C31 C30 C34 F15 -175.3(4) . .
C31 C30 C34 F27 -57.4(5) . .
C31 C30 C34 F9A -22.8(7) . .
C31 C30 C34 F15A 92.3(6) . .
C31 C30 C34 F27A -150.3(6) . .
C31 C32 C33 C28 2.8(6) . .
C31 C32 C35 F2 118.6(4) . .
C31 C32 C35 F37 -124.3(4) . .
C31 C32 C35 F49 -1.2(6) . .
C33 C28 C29 C30 0.2(5) . .
C33 C28 B1 C36 93.6(3) . .
C33 C28 B1 C44 -29.6(4) . .
C33 C28 B1 C52 -147.6(3) . .
C33 C32 C35 F2 -63.0(5) . .
C33 C32 C35 F37 54.1(5) . .
C33 C32 C35 F49 177.2(4) . .
C34 C30 C31 C32 -179.0(3) . .
C35 C32 C33 C28 -175.6(3) . .
C36 C37 C38 C39 -1.6(5) . .
C36 C37 C38 C42 -179.9(3) . .
C37 C36 C41 C40 2.0(5) . .
C37 C36 B1 C28 79.6(3) . .
C37 C36 B1 C44 -158.2(3) . .
C37 C36 B1 C52 -42.2(4) . .
C37 C38 C39 C40 1.8(5) . .
C37 C38 C42 F3 -25.0(5) . .
C37 C38 C42 F7 96.3(4) . .
C37 C38 C42 F32 -145.2(4) . .
C38 C39 C40 C41 -0.1(5) . .
C38 C39 C40 C43 179.0(3) . .
C39 C38 C42 F3 156.7(4) . .
C39 C38 C42 F7 -82.0(5) . .
C39 C38 C42 F32 36.5(5) . .
C39 C40 C41 C36 -1.9(5) . .
C39 C40 C43 F12 -111.3(6) . .
C39 C40 C43 F30 14.2(7) . .
C39 C40 C43 F40 129.1(5) . .
C39 C40 C43 F12A -59.1(12) . .
C39 C40 C43 F30A 57.4(12) . .
C39 C40 C43 F40A -179.3(11) . .
C41 C36 C37 C38 -0.3(5) . .
C41 C36 B1 C28 -95.8(4) . .
C41 C36 B1 C44 26.4(4) . .
C41 C36 B1 C52 142.4(3) . .
C41 C40 C43 F12 67.8(6) . .
C41 C40 C43 F30 -166.7(6) . .
C41 C40 C43 F40 -51.8(6) . .
C41 C40 C43 F12A 120.0(11) . .
C41 C40 C43 F30A -123.4(11) . .
C41 C40 C43 F40A -0.2(12) . .
C42 C38 C39 C40 -179.9(3) . .
C43 C40 C41 C36 179.0(3) . .
C44 C45 C46 C47 1.2(6) . .
C44 C45 C46 C50 -177.9(4) . .
C45 C44 C49 C48 1.5(5) . .
C45 C44 B1 C28 -35.3(4) . .
C45 C44 B1 C36 -152.3(3) . .
C45 C44 B1 C52 88.4(4) . .
C45 C46 C47 C48 1.0(6) . .
C45 C46 C50 F13 51.9(6) . .
C45 C46 C50 F25 -65.5(5) . .
C45 C46 C50 F53 173.2(4) . .
C46 C47 C48 C49 -1.9(6) . .
C46 C47 C48 C51 -178.3(4) . .
C47 C46 C50 F13 -127.2(4) . .
C47 C46 C50 F25 115.5(5) . .
C47 C46 C50 F53 -5.9(7) . .
C47 C48 C49 C44 0.6(6) . .
C47 C48 C51 F17 -9.6(6) . .
C47 C48 C51 F20 -132.2(4) . .
C47 C48 C51 F43 111.9(4) . .
C49 C44 C45 C46 -2.4(5) . .
C49 C44 B1 C28 151.3(3) . .
C49 C44 B1 C36 34.2(4) . .
C49 C44 B1 C52 -85.0(4) . .
C49 C48 C51 F17 173.9(4) . .
C49 C48 C51 F20 51.3(5) . .
C49 C48 C51 F43 -64.6(5) . .
C50 C46 C47 C48 -179.9(4) . .
C51 C48 C49 C44 177.0(4) . .
C52 C53 C54 C55 -0.5(5) . .
C52 C53 C54 C58 -179.3(3) . .
C53 C52 C57 C56 -1.0(5) . .
C53 C52 B1 C28 33.4(4) . .
C53 C52 B1 C36 148.6(3) . .
C53 C52 B1 C44 -89.2(4) . .
C53 C54 C55 C56 0.4(6) . .
C53 C54 C58 F6 75.6(5) . .
C53 C54 C58 F22 -43.2(5) . .
C53 C54 C58 F42 -163.9(3) . .
C54 C55 C56 C57 -0.6(6) . .
C54 C55 C56 C59 -179.3(4) . .
C55 C54 C58 F6 -103.3(4) . .
C55 C54 C58 F22 137.9(4) . .
C55 C54 C58 F42 17.2(5) . .
C55 C56 C57 C52 1.0(6) . .
C55 C56 C59 F24 -21.3(8) . .
C55 C56 C59 F34 -133.5(5) . .
C55 C56 C59 F48 111.4(7) . .
C55 C56 C59 F24A 38.6(10) . .
C55 C56 C59 F34A -76.8(13) . .
C55 C56 C59 F48A 148.9(11) . .
C57 C52 C53 C54 0.8(5) . .
C57 C52 B1 C28 -153.6(3) . .
C57 C52 B1 C36 -38.4(4) . .
C57 C52 B1 C44 83.8(4) . .
C57 C56 C59 F24 160.0(6) . .
C57 C56 C59 F34 47.8(7) . .
C57 C56 C59 F48 -67.3(8) . .
C57 C56 C59 F24A -140.1(9) . .
C57 C56 C59 F34A 104.5(13) . .
C57 C56 C59 F48A -29.8(13) . .
C58 C54 C55 C56 179.3(4) . .
C59 C56 C57 C52 179.7(4) . .
B1 C28 C29 C30 174.9(3) . .
B1 C28 C33 C32 -177.2(3) . .
B1 C36 C37 C38 -176.1(3) . .
B1 C36 C41 C40 177.5(3) . .
B1 C44 C45 C46 -176.3(3) . .
B1 C44 C49 C48 175.3(3) . .
B1 C52 C53 C54 174.0(3) . .
B1 C52 C57 C56 -174.6(3) . .
C1S Cl1 C1S Cl1 0.002(3) 2_565 2_565
